data_7703086
loop_
_publ_author_name
'Shupp, J. Patrick'
'Rose, Michael J.'

_publ_section_title
;
 Facile hydrogen atom abstraction and sulfide formation in a
 methyl-thiolate capped iron-sulfur-carbonyl cluster.
;
_journal_issue 1
_journal_name_full 'Dalton transactions (Cambridge, England : 2003)'
_journal_page_first 23
_journal_page_last 26
_journal_paper_doi 10.1039/c9dt04098f
_journal_volume 49
_journal_year 2020
_chemical_formula_sum 'C38 H43 Fe3 K O19 S'
_chemical_formula_weight 1042.43
_space_group_crystal_system triclinic
_space_group_IT_number 2
_space_group_name_Hall '-P 1'
_space_group_name_H-M_alt 'P -1'
_atom_sites_solution_hydrogens geom
_audit_creation_method SHELXL-2016/6
_audit_update_record
;
2019-11-25 deposited with the CCDC.	2019-11-26 downloaded from the CCDC.
;
_cell_angle_alpha 114.370(16)
_cell_angle_beta 110.071(18)
_cell_angle_gamma 94.339(15)
_cell_formula_units_Z 2
_cell_length_a 13.248(2)
_cell_length_b 14.1411(17)
_cell_length_c 14.322(3)
_cell_measurement_reflns_used 2171
_cell_measurement_temperature 100(2)
_cell_measurement_theta_max 75.3050
_cell_measurement_theta_min 3.5350
_cell_volume 2220.4(8)
_computing_data_collection 'CrysAlisPro 1.171.40.53 (Rigaku OD, 2019)'
_computing_molecular_graphics 'Olex2 1.3 (Dolomanov et al., 2009)'
_computing_publication_material 'Olex2 1.3 (Dolomanov et al., 2009)'
_computing_structure_refinement 'SHELXL-2016/6 (Sheldrick, 2016)'
_computing_structure_solution 'ShelXT n/a (Sheldrick, 2015)'
_diffrn_ambient_temperature 100(2)
_diffrn_measured_fraction_theta_full 0.853
_diffrn_measured_fraction_theta_max 0.853
_diffrn_measurement_device_type 'Agilent SuperNova with an Atlas S2 CCD'
_diffrn_radiation_type CuK\a
_diffrn_radiation_wavelength 1.54184
_diffrn_reflns_av_R_equivalents 0.0856
_diffrn_reflns_av_unetI/netI 0.1206
_diffrn_reflns_Laue_measured_fraction_full 0.853
_diffrn_reflns_Laue_measured_fraction_max 0.853
_diffrn_reflns_limit_h_max 14
_diffrn_reflns_limit_h_min -14
_diffrn_reflns_limit_k_max 15
_diffrn_reflns_limit_k_min -12
_diffrn_reflns_limit_l_max 14
_diffrn_reflns_limit_l_min -14
_diffrn_reflns_number 8651
_diffrn_reflns_point_group_measured_fraction_full 0.853
_diffrn_reflns_point_group_measured_fraction_max 0.853
_diffrn_reflns_theta_full 58.926
_diffrn_reflns_theta_max 58.926
_diffrn_reflns_theta_min 3.548
_exptl_absorpt_coefficient_mu 9.691
_exptl_crystal_colour Needle
_exptl_crystal_density_diffrn 1.559
_exptl_crystal_description Red
_exptl_crystal_F_000 1072
_exptl_crystal_size_max 0.13
_exptl_crystal_size_mid 0.06
_exptl_crystal_size_min 0.05
_refine_diff_density_max 0.843
_refine_diff_density_min -0.593
_refine_diff_density_rms 0.094
_refine_ls_extinction_method none
_refine_ls_goodness_of_fit_ref 0.999
_refine_ls_hydrogen_treatment constr
_refine_ls_matrix_type full
_refine_ls_number_parameters 569
_refine_ls_number_reflns 5445
_refine_ls_number_restraints 0
_refine_ls_restrained_S_all 0.999
_refine_ls_R_factor_all 0.1272
_refine_ls_R_factor_gt 0.0881
_refine_ls_shift/su_max 0.029
_refine_ls_shift/su_mean 0.001
_refine_ls_structure_factor_coef Fsqd
_refine_ls_weighting_details 'w=1/[\s^2^(Fo^2^)+(0.1212P)^2^] where P=(Fo^2^+2Fc^2^)/3'
_refine_ls_weighting_scheme calc
_refine_ls_wR_factor_gt 0.2157
_refine_ls_wR_factor_ref 0.2572
_reflns_Friedel_coverage 0.000
_reflns_number_gt 3192
_reflns_number_total 5445
_reflns_threshold_expression 'I > 2\s(I)'
_cod_data_source_file c9dt04098f2.cif
_cod_data_source_block KFe3SCH3
_cod_original_cell_volume 2220.4(7)
_cod_database_code 7703086
_shelx_shelxl_version_number 2016/6
_shelx_space_group_comment
;
The symmetry employed for this shelxl refinement is uniquely defined
by the following loop, which should always be used as a source of
symmetry information in preference to the above space-group names.
They are only intended as comments.
;

loop_
_space_group_symop_operation_xyz
'x, y, z'
'-x, -y, -z'

loop_
_atom_site_label
_atom_site_type_symbol
_atom_site_fract_x
_atom_site_fract_y
_atom_site_fract_z
_atom_site_U_iso_or_equiv
_atom_site_adp_type
_atom_site_occupancy
_atom_site_site_symmetry_order
_atom_site_calc_flag
_atom_site_refinement_flags_posn
_atom_site_refinement_flags_adp
_atom_site_refinement_flags_occupancy
_atom_site_disorder_assembly
_atom_site_disorder_group
C1 C 1.089(2) 0.829(2) 0.4770(17) 0.280(19) Uani 1 1 d . . . A 1
H H 1.057971 0.888235 0.512253 0.420 Uiso 1 1 calc R U . A 1
H01X H 1.166546 0.843175 0.526642 0.420 Uiso 1 1 calc R U . A 1
H01Y H 1.046134 0.761829 0.463965 0.420 Uiso 1 1 calc R U . A 1
C2 C 0.8638(9) 0.8711(8) 0.2880(11) 0.079(4) Uani 1 1 d . . . A 1
C3 C 1.0365(13) 1.0380(10) 0.3583(17) 0.143(8) Uani 1 1 d . . . A 1
C4 C 0.9337(15) 0.9046(13) 0.1454(16) 0.119(6) Uani 1 1 d . . . A 1
C5 C 0.8708(10) 0.6401(10) 0.1266(13) 0.092(4) Uani 1 1 d . . . A 1
C6 C 1.0801(12) 0.6024(10) 0.1705(12) 0.109(5) Uani 1 1 d . . . A 1
C7 C 1.0021(10) 0.7056(10) 0.0472(13) 0.085(4) Uani 1 1 d . . . A 1
C8 C 1.2832(11) 0.8000(12) 0.2867(15) 0.113(5) Uani 1 1 d . . . A 1
C9 C 1.2758(11) 1.0035(11) 0.4052(12) 0.085(4) Uani 1 1 d . . . A 1
C10 C 1.1708(10) 0.8971(9) 0.1783(10) 0.071(3) Uani 1 1 d . . . A 1
C11 C 0.3738(7) 0.9119(7) 0.7905(10) 0.062(3) Uani 1 1 d . . . B 1
C12 C 0.3448(9) 0.9615(8) 0.7258(10) 0.073(3) Uani 1 1 d . . . B 1
H011 H 0.268872 0.957788 0.688223 0.087 Uiso 1 1 calc R U . B 1
C13 C 0.4268(11) 1.0179(8) 0.7144(11) 0.080(4) Uani 1 1 d . . . B 1
H019 H 0.405978 1.052874 0.669199 0.096 Uiso 1 1 calc R U . B 1
C14 C 0.5361(10) 1.0239(7) 0.7669(10) 0.074(3) Uani 1 1 d . . . B 1
H00Q H 0.591328 1.062455 0.758473 0.088 Uiso 1 1 calc R U . B 1
C15 C 0.5650(8) 0.9738(7) 0.8315(9) 0.061(3) Uani 1 1 d . . . B 1
H00S H 0.641283 0.978632 0.869294 0.074 Uiso 1 1 calc R U . B 1
C16 C 0.4841(7) 0.9149(6) 0.8438(8) 0.051(2) Uani 1 1 d . . . B 1
C17 C 0.6143(7) 0.8586(8) 0.9595(9) 0.064(3) Uani 1 1 d . . . B 1
H00A H 0.662196 0.932335 1.011626 0.077 Uiso 1 1 calc R U . B 1
H00B H 0.644872 0.821682 0.903857 0.077 Uiso 1 1 calc R U . B 1
C18 C 0.6074(8) 0.7976(8) 1.0231(10) 0.076(3) Uani 1 1 d . . . B 1
H00C H 0.682835 0.795159 1.066228 0.091 Uiso 1 1 calc R U . B 1
H00D H 0.574972 0.834417 1.076923 0.091 Uiso 1 1 calc R U . B 1
C19 C 0.5052(9) 0.6377(9) 0.9991(11) 0.082(4) Uani 1 1 d . . . B 1
H01M H 0.565930 0.658755 1.073249 0.098 Uiso 1 1 calc R U . B 1
H01N H 0.490395 0.559279 0.952584 0.098 Uiso 1 1 calc R U . B 1
C20 C 0.4012(9) 0.6634(8) 1.0156(11) 0.075(3) Uani 1 1 d . . . B 1
H01C H 0.382217 0.627244 1.055903 0.090 Uiso 1 1 calc R U . B 1
H01D H 0.415111 0.741756 1.061957 0.090 Uiso 1 1 calc R U . B 1
C21 C 0.2143(8) 0.6499(8) 0.9231(9) 0.066(3) Uani 1 1 d . . . B 1
H00E H 0.226497 0.727311 0.972364 0.080 Uiso 1 1 calc R U . B 1
H00F H 0.190544 0.608780 0.956907 0.080 Uiso 1 1 calc R U . B 1
C22 C 0.1262(8) 0.6156(9) 0.8053(10) 0.075(3) Uani 1 1 d . . . B 1
H00G H 0.117932 0.538764 0.757189 0.090 Uiso 1 1 calc R U . B 1
H00H H 0.054192 0.623026 0.810042 0.090 Uiso 1 1 calc R U . B 1
C23 C 0.1285(8) 0.7777(8) 0.7958(10) 0.073(3) Uani 1 1 d . . . B 1
H01A H 0.159933 0.813746 0.879009 0.087 Uiso 1 1 calc R U . B 1
H01B H 0.047626 0.771953 0.766595 0.087 Uiso 1 1 calc R U . B 1
C24 C 0.1860(8) 0.8403(8) 0.7538(10) 0.076(3) Uani 1 1 d . . . B 1
H01I H 0.161311 0.799511 0.671311 0.091 Uiso 1 1 calc R U . B 1
H01J H 0.168515 0.910910 0.772529 0.091 Uiso 1 1 calc R U . B 1
C25 C 0.5712(7) 0.6830(7) 0.6501(9) 0.056(3) Uani 1 1 d . . . B 1
C26 C 0.6411(8) 0.7701(7) 0.6602(9) 0.062(3) Uani 1 1 d . . . B 1
H00O H 0.611809 0.810660 0.623266 0.075 Uiso 1 1 calc R U . B 1
C27 C 0.7554(8) 0.7953(8) 0.7263(10) 0.072(3) Uani 1 1 d . . . B 1
H00Y H 0.804327 0.853110 0.733568 0.086 Uiso 1 1 calc R U . B 1
C28 C 0.7955(8) 0.7396(9) 0.7784(10) 0.072(3) Uani 1 1 d . . . B 1
H013 H 0.872962 0.760019 0.824092 0.087 Uiso 1 1 calc R U . B 1
C29 C 0.7295(8) 0.6519(8) 0.7697(9) 0.068(3) Uani 1 1 d . . . B 1
H00V H 0.760586 0.611965 0.806795 0.082 Uiso 1 1 calc R U . B 1
C30 C 0.6126(8) 0.6250(7) 0.7022(9) 0.060(3) Uani 1 1 d . . . B 1
C31 C 0.5709(10) 0.4812(9) 0.7432(12) 0.088(4) Uani 1 1 d . . . B 1
H01K H 0.596561 0.526566 0.825315 0.105 Uiso 1 1 calc R U . B 1
H01L H 0.631608 0.450228 0.728191 0.105 Uiso 1 1 calc R U . B 1
C32 C 0.4689(11) 0.3947(9) 0.6976(13) 0.099(5) Uani 1 1 d . . . B 1
H01Q H 0.438705 0.355848 0.614462 0.119 Uiso 1 1 calc R U . B 1
H01Z H 0.487280 0.342595 0.726383 0.119 Uiso 1 1 calc R U . B 1
C33 C 0.2781(15) 0.3729(10) 0.6709(17) 0.128(7) Uani 1 1 d . . . B 1
H01O H 0.234503 0.400469 0.715704 0.154 Uiso 1 1 calc R U . B 1
H01P H 0.282401 0.300578 0.663043 0.154 Uiso 1 1 calc R U . B 1
C34 C 0.2182(13) 0.3628(10) 0.5580(17) 0.145(9) Uani 1 1 d . . . B 1
H01V H 0.263560 0.341569 0.513903 0.174 Uiso 1 1 calc R U . B 1
H01W H 0.147216 0.306920 0.517416 0.174 Uiso 1 1 calc R U . B 1
C35 C 0.1483(10) 0.4648(11) 0.4668(13) 0.117(7) Uani 1 1 d . . . B 1
H01T H 0.075080 0.411828 0.420761 0.140 Uiso 1 1 calc R U . B 1
H01U H 0.196016 0.444137 0.425418 0.140 Uiso 1 1 calc R U . B 1
C36 C 0.1341(9) 0.5719(12) 0.4852(11) 0.106(5) Uani 1 1 d . . . B 1
H01R H 0.090852 0.568529 0.411600 0.127 Uiso 1 1 calc R U . B 1
H01S H 0.090607 0.593861 0.531139 0.127 Uiso 1 1 calc R U . B 1
C37 C 0.2879(8) 0.6494(11) 0.4653(9) 0.085(4) Uani 1 1 d . . . B 1
H01G H 0.249648 0.682862 0.419340 0.102 Uiso 1 1 calc R U . B 1
H01H H 0.282418 0.574231 0.414169 0.102 Uiso 1 1 calc R U . B 1
C38 C 0.4076(8) 0.7105(9) 0.5362(9) 0.069(3) Uani 1 1 d . . . B 1
H01E H 0.444045 0.717098 0.488528 0.082 Uiso 1 1 calc R U . B 1
H01F H 0.413444 0.783379 0.592675 0.082 Uiso 1 1 calc R U . B 1
O1 O 0.7889(7) 0.8605(7) 0.3088(9) 0.109(3) Uani 1 1 d . . . A 1
O2 O 1.0663(11) 1.1257(9) 0.4078(14) 0.207(8) Uani 1 1 d . . . A 1
O3 O 0.8958(8) 0.9149(9) 0.0616(11) 0.120(4) Uani 1 1 d . . . A 1
O4 O 0.7779(8) 0.5970(7) 0.0887(9) 0.116(3) Uani 1 1 d . . . A 1
O5 O 1.1235(9) 0.5351(8) 0.1638(9) 0.156(6) Uani 1 1 d . . . A 1
O6 O 0.9925(7) 0.7006(8) -0.0364(9) 0.101(3) Uani 1 1 d . . . A 1
O7 O 1.3480(8) 0.7504(9) 0.2815(12) 0.145(5) Uani 1 1 d . . . A 1
O8 O 1.3338(9) 1.0830(9) 0.4766(9) 0.124(4) Uani 1 1 d . . . A 1
O9 O 1.1666(7) 0.9190(6) 0.1041(8) 0.089(3) Uani 1 1 d . . . A 1
O10 O 0.5366(6) 0.5421(5) 0.6844(6) 0.070(2) Uani 1 1 d . . . B 1
O11 O 0.3888(7) 0.4422(5) 0.7319(8) 0.094(3) Uani 1 1 d . . . B 1
O12 O 0.1971(7) 0.4643(6) 0.5704(9) 0.103(4) Uani 1 1 d . . . B 1
O13 O 0.2378(5) 0.6521(6) 0.5406(6) 0.082(2) Uani 1 1 d . . . B 1
O14 O 0.4575(5) 0.6522(5) 0.5891(6) 0.0610(18) Uani 1 1 d . . . B 1
O15 O 0.3018(5) 0.8534(5) 0.8102(6) 0.0617(18) Uani 1 1 d . . . B 1
O16 O 0.1496(5) 0.6744(5) 0.7532(6) 0.0636(19) Uani 1 1 d . . . B 1
O17 O 0.3120(6) 0.6286(5) 0.9108(6) 0.0621(18) Uani 1 1 d . . . B 1
O18 O 0.5402(5) 0.6917(5) 0.9460(6) 0.068(2) Uani 1 1 d . . . B 1
O19 O 0.5021(5) 0.8606(5) 0.9042(6) 0.0577(18) Uani 1 1 d . . . B 1
S1 S 1.0801(3) 0.8195(2) 0.3498(3) 0.0796(9) Uani 1 1 d . . . A 1
K1 K 0.36210(15) 0.64494(13) 0.74502(18) 0.0559(6) Uani 1 1 d . . . B 1
Fe1 Fe 0.98511(14) 0.89955(13) 0.26861(18) 0.0667(6) Uani 0.93 1 d . . P A 1
Fe2 Fe 1.18342(14) 0.87624(15) 0.28909(18) 0.0708(6) Uani 0.93 1 d . . P A 1
Fe3 Fe 1.01288(15) 0.70838(14) 0.17591(18) 0.0723(6) Uani 0.93 1 d . . P A 1
Fe1A Fe 0.9431(19) 0.8093(19) 0.211(2) 0.068 Uiso 0.07 1 d . U P C 2
Fe2A Fe 1.137(2) 0.9375(18) 0.319(2) 0.068 Uiso 0.07 1 d . U P C 2
Fe3A Fe 1.113(2) 0.7335(18) 0.203(2) 0.068 Uiso 0.07 1 d . U P C 2

loop_
_atom_site_aniso_label
_atom_site_aniso_U_11
_atom_site_aniso_U_22
_atom_site_aniso_U_33
_atom_site_aniso_U_23
_atom_site_aniso_U_13
_atom_site_aniso_U_12
C1 0.36(4) 0.47(5) 0.14(2) 0.19(3) 0.15(2) 0.32(4)
C2 0.079(7) 0.063(6) 0.113(11) 0.041(6) 0.057(8) 0.031(5)
C3 0.127(13) 0.055(8) 0.186(19) 0.026(10) 0.036(12) 0.009(7)
C4 0.177(16) 0.129(11) 0.130(16) 0.079(12) 0.126(14) 0.044(11)
C5 0.077(8) 0.093(8) 0.127(13) 0.058(8) 0.055(8) 0.036(7)
C6 0.118(11) 0.066(7) 0.082(11) 0.008(7) 0.006(8) 0.035(7)
C7 0.084(8) 0.085(7) 0.093(12) 0.034(8) 0.055(9) 0.031(6)
C8 0.098(9) 0.133(11) 0.184(17) 0.104(12) 0.096(11) 0.071(9)
C9 0.098(9) 0.095(8) 0.090(11) 0.057(8) 0.052(8) 0.029(7)
C10 0.095(8) 0.079(7) 0.051(8) 0.041(6) 0.028(6) 0.032(6)
C11 0.053(5) 0.063(5) 0.075(8) 0.028(6) 0.034(5) 0.026(4)
C12 0.078(7) 0.068(6) 0.078(9) 0.034(6) 0.036(6) 0.032(5)
C13 0.119(10) 0.067(6) 0.099(11) 0.051(7) 0.077(9) 0.036(6)
C14 0.096(8) 0.049(5) 0.092(10) 0.030(6) 0.060(7) 0.018(5)
C15 0.068(6) 0.050(5) 0.059(8) 0.009(5) 0.040(6) 0.010(4)
C16 0.066(6) 0.045(4) 0.039(6) 0.011(4) 0.028(5) 0.010(4)
C17 0.053(6) 0.065(5) 0.069(8) 0.027(5) 0.026(5) 0.012(4)
C18 0.049(6) 0.087(7) 0.065(8) 0.018(6) 0.017(5) 0.013(5)
C19 0.082(8) 0.088(7) 0.092(10) 0.051(7) 0.038(7) 0.044(6)
C20 0.102(9) 0.075(6) 0.089(11) 0.051(7) 0.066(8) 0.037(6)
C21 0.079(7) 0.063(5) 0.069(9) 0.025(5) 0.053(6) 0.014(5)
C22 0.065(7) 0.077(6) 0.066(9) 0.016(6) 0.033(6) 0.008(5)
C23 0.045(5) 0.092(7) 0.080(9) 0.031(6) 0.035(5) 0.023(5)
C24 0.063(6) 0.075(6) 0.086(9) 0.032(6) 0.031(6) 0.028(5)
C25 0.049(5) 0.056(5) 0.061(7) 0.018(5) 0.033(5) 0.016(4)
C26 0.058(6) 0.070(6) 0.065(8) 0.026(5) 0.039(5) 0.019(5)
C27 0.062(6) 0.067(6) 0.076(9) 0.014(6) 0.044(6) 0.011(5)
C28 0.051(6) 0.088(7) 0.070(9) 0.021(7) 0.036(6) 0.020(5)
C29 0.073(7) 0.081(6) 0.063(8) 0.032(6) 0.037(6) 0.045(5)
C30 0.061(6) 0.054(5) 0.069(8) 0.019(5) 0.042(5) 0.016(4)
C31 0.124(10) 0.078(7) 0.107(11) 0.050(7) 0.084(9) 0.056(7)
C32 0.142(11) 0.068(6) 0.141(14) 0.051(8) 0.108(11) 0.051(7)
C33 0.179(17) 0.054(7) 0.176(18) 0.031(10) 0.133(16) 0.017(8)
C34 0.140(14) 0.056(8) 0.174(19) -0.031(11) 0.110(15) -0.031(8)
C35 0.079(9) 0.107(11) 0.075(12) -0.035(9) 0.042(8) -0.040(7)
C36 0.065(7) 0.146(13) 0.050(9) 0.006(9) 0.018(6) -0.004(8)
C37 0.056(6) 0.142(10) 0.048(8) 0.030(7) 0.028(6) 0.025(6)
C38 0.063(6) 0.094(7) 0.063(8) 0.038(6) 0.038(6) 0.029(5)
O1 0.100(6) 0.119(7) 0.176(11) 0.105(7) 0.080(7) 0.053(5)
O2 0.159(11) 0.071(7) 0.272(19) 0.012(9) 0.050(11) -0.011(7)
O3 0.111(7) 0.159(9) 0.146(11) 0.087(9) 0.088(8) 0.066(7)
O4 0.117(8) 0.105(7) 0.137(10) 0.055(6) 0.066(7) 0.033(6)
O5 0.163(10) 0.090(6) 0.112(9) 0.006(6) -0.011(7) 0.070(7)
O6 0.086(6) 0.138(8) 0.085(8) 0.048(7) 0.046(6) 0.030(5)
O7 0.128(8) 0.182(10) 0.263(15) 0.171(11) 0.137(10) 0.107(8)
O8 0.139(9) 0.122(8) 0.097(9) 0.062(7) 0.029(7) -0.012(7)
O9 0.091(6) 0.075(5) 0.089(7) 0.031(5) 0.033(5) 0.016(4)
O10 0.078(5) 0.064(4) 0.079(6) 0.031(4) 0.045(4) 0.029(3)
O11 0.145(7) 0.057(4) 0.125(8) 0.040(4) 0.106(7) 0.040(4)
O12 0.099(6) 0.078(6) 0.079(7) -0.021(5) 0.058(6) -0.025(4)
O13 0.051(4) 0.118(6) 0.056(5) 0.019(4) 0.028(4) 0.013(4)
O14 0.051(4) 0.070(4) 0.072(5) 0.032(4) 0.036(3) 0.021(3)
O15 0.048(3) 0.069(4) 0.073(5) 0.032(4) 0.030(3) 0.024(3)
O16 0.053(4) 0.069(4) 0.055(5) 0.015(3) 0.026(3) 0.005(3)
O17 0.074(4) 0.058(3) 0.056(5) 0.021(3) 0.037(4) 0.014(3)
O18 0.071(4) 0.077(4) 0.075(6) 0.041(4) 0.044(4) 0.030(3)
O19 0.043(3) 0.057(3) 0.063(5) 0.019(3) 0.023(3) 0.011(3)
S1 0.096(2) 0.0875(17) 0.091(3) 0.0541(18) 0.0588(19) 0.0445(15)
K1 0.0584(11) 0.0447(9) 0.0548(15) 0.0078(9) 0.0329(10) 0.0086(8)
Fe1 0.0653(11) 0.0579(10) 0.0867(16) 0.0341(10) 0.0394(10) 0.0272(8)
Fe2 0.0590(10) 0.0825(11) 0.0941(17) 0.0510(11) 0.0421(10) 0.0321(9)
Fe3 0.0814(13) 0.0660(10) 0.0790(16) 0.0343(10) 0.0398(11) 0.0350(9)

loop_
_atom_type_symbol
_atom_type_description
_atom_type_scat_dispersion_real
_atom_type_scat_dispersion_imag
_atom_type_scat_source
C C 0.0181 0.0091 'International Tables Vol C Tables 4.2.6.8 and 6.1.1.4'
H H 0.0000 0.0000 'International Tables Vol C Tables 4.2.6.8 and 6.1.1.4'
O O 0.0492 0.0322 'International Tables Vol C Tables 4.2.6.8 and 6.1.1.4'
S S 0.3331 0.5567 'International Tables Vol C Tables 4.2.6.8 and 6.1.1.4'
K K 0.3868 1.0657 'International Tables Vol C Tables 4.2.6.8 and 6.1.1.4'
Fe Fe -1.1336 3.1974 'International Tables Vol C Tables 4.2.6.8 and 6.1.1.4'

loop_
_geom_angle_atom_site_label_1
_geom_angle_atom_site_label_2
_geom_angle_atom_site_label_3
_geom_angle
S1 C1 H 109.5
S1 C1 H01X 109.5
H C1 H01X 109.5
S1 C1 H01Y 109.5
H C1 H01Y 109.5
H01X C1 H01Y 109.5
O1 C2 Fe1 174.3(12)
O2 C3 Fe1 175(2)
O3 C4 Fe1 175.5(16)
O4 C5 Fe3 175.6(14)
O5 C6 Fe3 177.5(18)
O6 C7 Fe3 177.7(13)
O7 C8 Fe2 177.4(16)
O8 C9 Fe2 179.1(12)
O9 C10 Fe2 175.5(11)
C12 C11 C16 120.7(10)
C12 C11 O15 126.2(9)
C16 C11 O15 113.1(10)
C12 C11 K1 136.6(7)
C16 C11 K1 77.0(6)
O15 C11 K1 55.0(4)
C11 C12 C13 119.8(11)
C11 C12 H011 120.1
C13 C12 H011 120.1
C14 C13 C12 121.2(12)
C14 C13 H019 119.4
C12 C13 H019 119.4
C15 C14 C13 119.0(10)
C15 C14 H00Q 120.5
C13 C14 H00Q 120.5
C14 C15 C16 121.4(10)
C14 C15 H00S 119.3
C16 C15 H00S 119.3
O19 C16 C11 115.0(8)
O19 C16 C15 126.9(9)
C11 C16 C15 118.0(11)
O19 C16 K1 53.6(4)
C11 C16 K1 80.3(5)
C15 C16 K1 137.3(5)
O19 C17 C18 105.0(7)
O19 C17 H00A 110.7
C18 C17 H00A 110.7
O19 C17 H00B 110.7
C18 C17 H00B 110.7
H00A C17 H00B 108.8
O18 C18 C17 109.4(9)
O18 C18 H00C 109.8
C17 C18 H00C 109.8
O18 C18 H00D 109.8
C17 C18 H00D 109.8
H00C C18 H00D 108.2
O18 C19 C20 112.5(9)
O18 C19 K1 48.6(5)
C20 C19 K1 81.2(7)
O18 C19 H01M 109.1
C20 C19 H01M 109.1
K1 C19 H01M 157.4
O18 C19 H01N 109.1
C20 C19 H01N 109.1
K1 C19 H01N 86.5
H01M C19 H01N 107.8
O17 C20 C19 110.1(9)
O17 C20 H01C 109.6
C19 C20 H01C 109.6
O17 C20 H01D 109.6
C19 C20 H01D 109.6
H01C C20 H01D 108.2
O17 C21 C22 106.6(8)
O17 C21 H00E 110.4
C22 C21 H00E 110.4
O17 C21 H00F 110.4
C22 C21 H00F 110.4
H00E C21 H00F 108.6
O16 C22 C21 114.5(8)
O16 C22 H00G 108.6
C21 C22 H00G 108.6
O16 C22 H00H 108.6
C21 C22 H00H 108.6
H00G C22 H00H 107.6
O16 C23 C24 105.1(7)
O16 C23 H01A 110.7
C24 C23 H01A 110.7
O16 C23 H01B 110.7
C24 C23 H01B 110.7
H01A C23 H01B 108.8
O15 C24 C23 105.7(9)
O15 C24 H01I 110.6
C23 C24 H01I 110.6
O15 C24 H01J 110.6
C23 C24 H01J 110.6
H01I C24 H01J 108.7
C30 C25 O14 115.7(8)
C30 C25 C26 121.1(9)
O14 C25 C26 123.2(10)
C27 C26 C25 118.2(11)
C27 C26 H00O 120.9
C25 C26 H00O 120.9
C28 C27 C26 120.7(10)
C28 C27 H00Y 119.7
C26 C27 H00Y 119.7
C27 C28 C29 123.1(11)
C27 C28 H013 118.4
C29 C28 H013 118.4
C28 C29 C30 116.9(11)
C28 C29 H00V 121.6
C30 C29 H00V 121.6
C25 C30 O10 115.3(9)
C25 C30 C29 120.1(9)
O10 C30 C29 124.6(11)
O10 C31 C32 104.3(11)
O10 C31 H01K 110.9
C32 C31 H01K 110.9
O10 C31 H01L 110.9
C32 C31 H01L 110.9
H01K C31 H01L 108.9
O11 C32 C31 108.7(9)
O11 C32 H01Q 109.9
C31 C32 H01Q 109.9
O11 C32 H01Z 109.9
C31 C32 H01Z 109.9
H01Q C32 H01Z 108.3
O11 C33 C34 114.7(12)
O11 C33 K1 51.7(5)
C34 C33 K1 83.0(8)
O11 C33 H01O 108.6
C34 C33 H01O 108.6
K1 C33 H01O 82.6
O11 C33 H01P 108.6
C34 C33 H01P 108.6
K1 C33 H01P 160.2
H01O C33 H01P 107.6
O12 C34 C33 108.5(12)
O12 C34 H01V 110.0
C33 C34 H01V 110.0
O12 C34 H01W 110.0
C33 C34 H01W 110.0
H01V C34 H01W 108.4
O12 C35 C36 110.1(11)
O12 C35 H01T 109.6
C36 C35 H01T 109.6
O12 C35 H01U 109.6
C36 C35 H01U 109.6
H01T C35 H01U 108.2
O13 C36 C35 113.3(11)
O13 C36 H01R 108.9
C35 C36 H01R 108.9
O13 C36 H01S 108.9
C35 C36 H01S 108.9
H01R C36 H01S 107.7
O13 C37 C38 107.3(9)
O13 C37 H01G 110.2
C38 C37 H01G 110.2
O13 C37 H01H 110.3
C38 C37 H01H 110.2
H01G C37 H01H 108.5
O14 C38 C37 106.4(9)
O14 C38 H01E 110.4
C37 C38 H01E 110.4
O14 C38 H01F 110.4
C37 C38 H01F 110.4
H01E C38 H01F 108.6
C30 O10 C31 119.5(9)
C30 O10 K1 103.8(5)
C31 O10 K1 109.4(5)
C32 O11 C33 114.1(9)
C32 O11 K1 121.9(6)
C33 O11 K1 105.0(8)
C35 O12 C34 112.6(12)
C35 O12 K1 116.8(7)
C34 O12 K1 116.2(10)
C37 O13 C36 112.8(9)
C37 O13 K1 120.6(6)
C36 O13 K1 106.5(8)
C25 O14 C38 119.3(7)
C25 O14 K1 105.4(6)
C38 O14 K1 111.1(5)
C11 O15 C24 117.5(9)
C11 O15 K1 102.5(5)
C24 O15 K1 112.0(5)
C22 O16 C23 112.4(8)
C22 O16 K1 105.5(6)
C23 O16 K1 122.3(5)
C21 O17 C20 111.5(8)
C21 O17 K1 121.3(7)
C20 O17 K1 116.8(5)
C18 O18 C19 113.0(9)
C18 O18 K1 122.0(7)
C19 O18 K1 108.8(6)
C16 O19 C17 117.8(7)
C16 O19 K1 104.4(5)
C17 O19 K1 111.1(5)
C1 S1 Fe3 141.0(11)
C1 S1 Fe2 137.6(10)
Fe3 S1 Fe2 76.29(13)
C1 S1 Fe1 123.9(7)
Fe3 S1 Fe1 75.32(14)
Fe2 S1 Fe1 75.64(13)
O17 K1 O12 94.4(3)
O17 K1 O18 62.7(2)
O12 K1 O18 136.0(3)
O17 K1 O11 73.0(2)
O12 K1 O11 62.8(3)
O18 K1 O11 74.3(2)
O17 K1 O13 134.9(2)
O12 K1 O13 61.8(3)
O18 K1 O13 159.1(2)
O11 K1 O13 118.4(3)
O17 K1 O19 90.7(2)
O12 K1 O19 166.4(3)
O18 K1 O19 57.3(2)
O11 K1 O19 130.8(3)
O13 K1 O19 106.1(2)
O17 K1 O16 60.6(2)
O12 K1 O16 71.6(2)
O18 K1 O16 117.8(2)
O11 K1 O16 110.1(2)
O13 K1 O16 75.1(2)
O19 K1 O16 100.24(17)
O17 K1 O14 168.4(2)
O12 K1 O14 90.1(2)
O18 K1 O14 107.01(19)
O11 K1 O14 99.85(19)
O13 K1 O14 56.37(18)
O19 K1 O14 87.26(19)
O16 K1 O14 130.9(2)
O17 K1 O15 88.16(19)
O12 K1 O15 117.1(3)
O18 K1 O15 100.1(2)
O11 K1 O15 160.9(2)
O13 K1 O15 72.9(2)
O19 K1 O15 50.43(17)
O16 K1 O15 55.67(17)
O14 K1 O15 99.25(19)
O17 K1 O10 119.0(2)
O12 K1 O10 90.3(2)
O18 K1 O10 72.6(2)
O11 K1 O10 56.0(2)
O13 K1 O10 100.0(2)
O19 K1 O10 98.21(17)
O16 K1 O10 161.54(18)
O14 K1 O10 50.2(2)
O15 K1 O10 140.71(19)
O17 K1 C16 107.9(2)
O12 K1 C16 145.6(3)
O18 K1 C16 78.3(2)
O11 K1 C16 148.3(3)
O13 K1 C16 84.2(2)
O19 K1 C16 22.0(2)
O16 K1 C16 96.5(2)
O14 K1 C16 73.2(2)
O15 K1 C16 40.96(18)
O10 K1 C16 100.7(2)
O17 K1 C33 70.6(3)
O12 K1 C33 42.1(4)
O18 K1 C33 93.9(4)
O11 K1 C33 23.3(3)
O13 K1 C33 102.8(4)
O19 K1 C33 150.9(4)
O16 K1 C33 90.0(3)
O14 K1 C33 106.5(3)
O15 K1 C33 145.5(3)
O10 K1 C33 73.6(3)
C16 K1 C33 171.5(4)
C4 Fe1 C3 97.6(9)
C4 Fe1 C2 102.4(7)
C3 Fe1 C2 101.8(7)
C4 Fe1 S1 143.1(6)
C3 Fe1 S1 108.2(7)
C2 Fe1 S1 97.7(4)
C4 Fe1 Fe3 93.4(6)
C3 Fe1 Fe3 151.9(6)
C2 Fe1 Fe3 100.9(3)
S1 Fe1 Fe3 52.27(11)
C4 Fe1 Fe2 102.5(5)
C3 Fe1 Fe2 91.8(6)
C2 Fe1 Fe2 149.7(4)
S1 Fe1 Fe2 52.12(10)
Fe3 Fe1 Fe2 60.55(7)
C10 Fe2 C8 99.9(7)
C10 Fe2 C9 100.9(6)
C8 Fe2 C9 97.8(7)
C10 Fe2 S1 138.8(4)
C8 Fe2 S1 106.1(5)
C9 Fe2 S1 106.5(4)
C10 Fe2 Fe1 91.7(4)
C8 Fe2 Fe1 152.7(5)
C9 Fe2 Fe1 104.3(4)
S1 Fe2 Fe1 52.24(10)
C10 Fe2 Fe3 95.3(4)
C8 Fe2 Fe3 94.5(5)
C9 Fe2 Fe3 157.6(4)
S1 Fe2 Fe3 51.85(11)
Fe1 Fe2 Fe3 59.55(6)
C7 Fe3 C6 99.4(7)
C7 Fe3 C5 96.8(6)
C6 Fe3 C5 101.2(6)
C7 Fe3 S1 138.7(4)
C6 Fe3 S1 103.8(5)
C5 Fe3 S1 111.4(5)
C7 Fe3 Fe1 97.0(4)
C6 Fe3 Fe1 155.3(4)
C5 Fe3 Fe1 95.1(4)
S1 Fe3 Fe1 52.41(10)
C7 Fe3 Fe2 90.4(4)
C6 Fe3 Fe2 101.4(4)
C5 Fe3 Fe2 154.7(4)
S1 Fe3 Fe2 51.86(10)
Fe1 Fe3 Fe2 59.91(7)
Fe2A Fe1A Fe3A 60.7(9)
Fe1A Fe2A Fe3A 60.2(9)
Fe1A Fe3A Fe2A 59.1(9)

loop_
_geom_bond_atom_site_label_1
_geom_bond_atom_site_label_2
_geom_bond_distance
C1 S1 1.73(2)
C1 H 0.9800
C1 H01X 0.9800
C1 H01Y 0.9800
C2 O1 1.145(12)
C2 Fe1 1.767(11)
C3 O2 1.099(15)
C3 Fe1 1.751(13)
C4 O3 1.206(19)
C4 Fe1 1.69(2)
C5 O4 1.155(14)
C5 Fe3 1.796(13)
C6 O5 1.136(14)
C6 Fe3 1.789(13)
C7 O6 1.131(16)
C7 Fe3 1.782(17)
C8 O7 1.152(14)
C8 Fe2 1.768(12)
C9 O8 1.132(15)
C9 Fe2 1.817(14)
C10 O9 1.211(13)
C10 Fe2 1.686(13)
C11 C12 1.353(16)
C11 C16 1.385(13)
C11 O15 1.390(12)
C11 K1 3.537(10)
C12 C13 1.392(15)
C12 H011 0.9500
C13 C14 1.361(16)
C13 H019 0.9500
C14 C15 1.357(15)
C14 H00Q 0.9500
C15 C16 1.410(13)
C15 H00S 0.9500
C16 O19 1.351(12)
C16 K1 3.497(8)
C17 O19 1.434(11)
C17 C18 1.509(16)
C17 H00A 0.9900
C17 H00B 0.9900
C18 O18 1.419(12)
C18 H00C 0.9900
C18 H00D 0.9900
C19 O18 1.430(14)
C19 C20 1.521(14)
C19 K1 3.528(13)
C19 H01M 0.9900
C19 H01N 0.9900
C20 O17 1.406(13)
C20 H01C 0.9900
C20 H01D 0.9900
C21 O17 1.403(11)
C21 C22 1.527(15)
C21 H00E 0.9900
C21 H00F 0.9900
C22 O16 1.405(13)
C22 H00G 0.9900
C22 H00H 0.9900
C23 O16 1.424(12)
C23 C24 1.541(16)
C23 H01A 0.9900
C23 H01B 0.9900
C24 O15 1.422(11)
C24 H01I 0.9900
C24 H01J 0.9900
C25 C30 1.350(14)
C25 O14 1.380(10)
C25 C26 1.409(13)
C26 C27 1.404(14)
C26 H00O 0.9500
C27 C28 1.318(16)
C27 H00Y 0.9500
C28 C29 1.397(15)
C28 H013 0.9500
C29 C30 1.435(14)
C29 H00V 0.9500
C30 O10 1.360(11)
C31 O10 1.433(14)
C31 C32 1.495(16)
C31 H01K 0.9900
C31 H01L 0.9900
C32 O11 1.418(12)
C32 H01Q 0.9900
C32 H01Z 0.9900
C33 O11 1.439(17)
C33 C34 1.48(2)
C33 K1 3.512(13)
C33 H01O 0.9900
C33 H01P 0.9900
C34 O12 1.43(2)
C34 H01V 0.9900
C34 H01W 0.9900
C35 O12 1.404(19)
C35 C36 1.47(2)
C35 H01T 0.9900
C35 H01U 0.9900
C36 O13 1.441(13)
C36 H01R 0.9900
C36 H01S 0.9900
C37 O13 1.437(12)
C37 C38 1.502(13)
C37 H01G 0.9900
C37 H01H 0.9900
C38 O14 1.395(12)
C38 H01E 0.9900
C38 H01F 0.9900
O10 K1 3.009(6)
O11 K1 2.852(7)
O12 K1 2.773(8)
O13 K1 2.873(9)
O14 K1 2.949(7)
O15 K1 2.967(6)
O16 K1 2.911(6)
O17 K1 2.765(7)
O18 K1 2.797(8)
O19 K1 2.906(6)
S1 Fe3 2.121(4)
S1 Fe2 2.121(3)
S1 Fe1 2.125(4)
Fe1 Fe3 2.594(2)
Fe1 Fe2 2.604(2)
Fe2 Fe3 2.620(3)
Fe1A Fe2A 2.55(3)
Fe1A Fe3A 2.58(3)
Fe2A Fe3A 2.59(3)

loop_
_geom_torsion_atom_site_label_1
_geom_torsion_atom_site_label_2
_geom_torsion_atom_site_label_3
_geom_torsion_atom_site_label_4
_geom_torsion
C16 C11 C12 C13 -1.3(16)
O15 C11 C12 C13 179.6(9)
K1 C11 C12 C13 -105.5(11)
C11 C12 C13 C14 0.3(16)
C12 C13 C14 C15 -0.1(16)
C13 C14 C15 C16 0.9(15)
C12 C11 C16 O19 -178.8(9)
O15 C11 C16 O19 0.4(11)
K1 C11 C16 O19 -41.9(6)
C12 C11 C16 C15 2.0(14)
O15 C11 C16 C15 -178.8(7)
K1 C11 C16 C15 138.9(7)
C12 C11 C16 K1 -136.9(10)
O15 C11 C16 K1 42.4(6)
C14 C15 C16 O19 179.1(9)
C14 C15 C16 C11 -1.9(13)
C14 C15 C16 K1 105.3(12)
O19 C17 C18 O18 61.6(10)
O18 C19 C20 O17 62.1(12)
K1 C19 C20 O17 24.1(7)
O17 C21 C22 O16 -63.8(11)
O16 C23 C24 O15 -66.5(10)
C30 C25 C26 C27 -0.2(14)
O14 C25 C26 C27 178.8(8)
C25 C26 C27 C28 -0.8(15)
C26 C27 C28 C29 1.6(16)
C27 C28 C29 C30 -1.4(16)
O14 C25 C30 O10 1.9(12)
C26 C25 C30 O10 -179.0(8)
O14 C25 C30 C29 -178.7(8)
C26 C25 C30 C29 0.4(14)
C28 C29 C30 C25 0.4(14)
C28 C29 C30 O10 179.8(9)
O10 C31 C32 O11 -67.0(13)
O11 C33 C34 O12 -67.1(15)
K1 C33 C34 O12 -25.2(9)
O12 C35 C36 O13 66.0(14)
O13 C37 C38 O14 65.7(11)
C25 C30 O10 C31 -175.0(8)
C29 C30 O10 C31 5.6(14)
C25 C30 O10 K1 -52.7(9)
C29 C30 O10 K1 127.8(8)
C32 C31 O10 C30 -176.5(8)
C32 C31 O10 K1 64.0(9)
C31 C32 O11 C33 164.8(12)
C31 C32 O11 K1 37.0(15)
C34 C33 O11 C32 -78.2(16)
K1 C33 O11 C32 -136.0(12)
C34 C33 O11 K1 57.8(13)
C36 C35 O12 C34 -177.0(9)
C36 C35 O12 K1 -38.8(11)
C33 C34 O12 C35 175.1(11)
C33 C34 O12 K1 36.6(13)
C38 C37 O13 C36 -162.9(11)
C38 C37 O13 K1 -35.5(12)
C35 C36 O13 C37 79.7(15)
C35 C36 O13 K1 -54.8(13)
C30 C25 O14 C38 177.7(8)
C26 C25 O14 C38 -1.4(13)
C30 C25 O14 K1 52.0(8)
C26 C25 O14 K1 -127.1(8)
C37 C38 O14 C25 172.6(7)
C37 C38 O14 K1 -64.4(8)
C12 C11 O15 C24 2.7(14)
C16 C11 O15 C24 -176.4(8)
K1 C11 O15 C24 -123.1(8)
C12 C11 O15 K1 125.9(9)
C16 C11 O15 K1 -53.3(8)
C23 C24 O15 C11 -177.5(8)
C23 C24 O15 K1 64.4(8)
C21 C22 O16 C23 -77.0(10)
C21 C22 O16 K1 58.5(9)
C24 C23 O16 C22 165.7(9)
C24 C23 O16 K1 38.8(11)
C22 C21 O17 C20 176.4(8)
C22 C21 O17 K1 32.6(9)
C19 C20 O17 C21 179.2(8)
C19 C20 O17 K1 -35.2(10)
C17 C18 O18 C19 -164.5(8)
C17 C18 O18 K1 -31.8(9)
C20 C19 O18 C18 84.6(11)
K1 C19 O18 C18 138.8(8)
C20 C19 O18 K1 -54.2(11)
C11 C16 O19 C17 178.7(7)
C15 C16 O19 C17 -2.2(12)
K1 C16 O19 C17 123.7(7)
C11 C16 O19 K1 54.9(8)
C15 C16 O19 K1 -126.0(8)
C18 C17 O19 C16 177.3(8)
C18 C17 O19 K1 -62.4(8)
